data_8105182
loop_
_publ_author_name
'Jiaxiang, Zhao'
'Pengbao, Lian'
'Jun, Chen'
'Chong, Li'
'Jianlong, Wang'

_publ_section_title
;
 The crystal structure of 1-(2-bromoethane)-4-amine-3,5-dinitropyrazole,
 C5H6Br1N5O4
;
_journal_issue 2
_journal_name_full 'Zeitschrift f\"ur Kristallographie - New Crystal Structures'
_journal_page_first 215
_journal_page_last 216
_journal_paper_doi 10.1515/ncrs-2021-0459
_journal_volume 237
_journal_year 2022
_chemical_formula_moiety 'C5 H6 Br N5 O4'
_chemical_formula_sum 'C5 H6 Br N5 O4'
_chemical_formula_weight 280.06
_space_group_crystal_system orthorhombic
_space_group_IT_number 61
_space_group_name_Hall '-P 2ac 2ab'
_space_group_name_H-M_alt 'P b c a'
_atom_sites_solution_hydrogens geom
_atom_sites_solution_primary dual
_cell_angle_alpha 90
_cell_angle_beta 90
_cell_angle_gamma 90
_cell_formula_units_Z 8
_cell_length_a 11.4370(4)
_cell_length_b 6.9921(2)
_cell_length_c 22.8443(9)
_cell_measurement_reflns_used 4992
_cell_measurement_temperature 100
_cell_measurement_theta_max 25.897
_cell_measurement_theta_min 2.520
_cell_volume 1826.83(11)
_computing_cell_refinement 'SAINT V8.40A (?, 2016)'
_computing_data_reduction 'SAINT V8.40A (?, 2016)'
_computing_molecular_graphics 'Olex2 (Dolomanov et al., 2009)'
_computing_publication_material 'Olex2 (Dolomanov et al., 2009)'
_computing_structure_refinement 'ShelXL (Sheldrick, 2015)'
_computing_structure_solution 'ShelXT (Sheldrick, 2015)'
_diffrn_ambient_temperature 100
_diffrn_measured_fraction_theta_full 0.996
_diffrn_measured_fraction_theta_max 0.997
_diffrn_measurement_device_type 'Bruker D8 VENTURE'
_diffrn_measurement_method '\f and \w scans'
_diffrn_radiation_type MoK\a
_diffrn_radiation_wavelength 0.71073
_diffrn_reflns_av_R_equivalents 0.0565
_diffrn_reflns_av_unetI/netI 0.0380
_diffrn_reflns_Laue_measured_fraction_full 0.996
_diffrn_reflns_Laue_measured_fraction_max 0.997
_diffrn_reflns_limit_h_max 14
_diffrn_reflns_limit_h_min -14
_diffrn_reflns_limit_k_max 7
_diffrn_reflns_limit_k_min -8
_diffrn_reflns_limit_l_max 27
_diffrn_reflns_limit_l_min -28
_diffrn_reflns_number 12423
_diffrn_reflns_point_group_measured_fraction_full 0.996
_diffrn_reflns_point_group_measured_fraction_max 0.997
_diffrn_reflns_theta_full 25.242
_diffrn_reflns_theta_max 26.044
_diffrn_reflns_theta_min 2.520
_diffrn_standards_number 0
_exptl_absorpt_coefficient_mu 4.506
_exptl_absorpt_correction_T_max 0.7453
_exptl_absorpt_correction_T_min 0.2575
_exptl_absorpt_correction_type multi-scan
_exptl_absorpt_process_details
'SADABS-2016/2 (Bruker,2016/2) was used for absorption correction. wR2(int) was 0.1334 before and 0.0675 after correction. The Ratio of minimum to maximum transmission is 0.3455. The \l/2 correction factor is Not present.'
_exptl_crystal_colour colourless
_exptl_crystal_colour_primary colourless
_exptl_crystal_density_diffrn 2.037
_exptl_crystal_description block
_exptl_crystal_F_000 1104
_exptl_crystal_size_max 0.16
_exptl_crystal_size_mid 0.11
_exptl_crystal_size_min 0.08
_refine_diff_density_max 0.441
_refine_diff_density_min -0.781
_refine_diff_density_rms 0.108
_refine_ls_extinction_coef .
_refine_ls_extinction_method none
_refine_ls_goodness_of_fit_ref 1.049
_refine_ls_hydrogen_treatment constr
_refine_ls_matrix_type full
_refine_ls_number_parameters 136
_refine_ls_number_reflns 1803
_refine_ls_number_restraints 0
_refine_ls_restrained_S_all 1.049
_refine_ls_R_factor_all 0.0458
_refine_ls_R_factor_gt 0.0357
_refine_ls_shift/su_max 0.001
_refine_ls_shift/su_mean 0.000
_refine_ls_structure_factor_coef Fsqd
_refine_ls_weighting_details 'w=1/[\s^2^(Fo^2^)+(0.0607P)^2^+2.6718P] where P=(Fo^2^+2Fc^2^)/3'
_refine_ls_weighting_scheme calc
_refine_ls_wR_factor_gt 0.0982
_refine_ls_wR_factor_ref 0.1062
_reflns_Friedel_coverage 0.000
_reflns_Friedel_fraction_full .
_reflns_Friedel_fraction_max .
_reflns_number_gt 1507
_reflns_number_total 1803
_reflns_threshold_expression 'I > 2\s(I)'
_cod_data_source_file suppl_j_ncrs-2021-0459_suppl.cif
_cod_data_source_block zbdx-lpb1
_cod_database_code 8105182
_shelx_space_group_comment
;
The symmetry employed for this shelxl refinement is uniquely defined
by the following loop, which should always be used as a source of
symmetry information in preference to the above space-group names.
They are only intended as comments.
;
_shelx_estimated_absorpt_t_max 0.714
_shelx_estimated_absorpt_t_min 0.533
_olex2_refinement_description
;
1. Others
 Fixed Uiso: H1A(0.026) H1B(0.026) H4A(0.022) H4B(0.022) H5A(0.026) H5B(0.026)
 Fixed X: H1A(0.874614) H1B(0.861801) H4A(0.421123) H4B(0.353803)
 H5A(0.481031) H5B(0.341475)
 Fixed Y: H1A(0.847661) H1B(0.776174) H4A(0.962312) H4B(0.827218)
 H5A(0.689481) H5B(0.706317)
 Fixed Z: H1A(0.649718) H1B(0.712422) H4A(0.583262) H4B(0.628587)
 H5A(0.529654) H5B(0.532146)
;
_olex2_submission_special_instructions 'No special instructions were received'

loop_
_space_group_symop_operation_xyz
'x, y, z'
'-x+1/2, -y, z+1/2'
'-x, y+1/2, -z+1/2'
'x+1/2, -y+1/2, -z'
'-x, -y, -z'
'x-1/2, y, -z-1/2'
'x, -y-1/2, z-1/2'
'-x-1/2, y-1/2, z'

loop_
_atom_site_label
_atom_site_type_symbol
_atom_site_fract_x
_atom_site_fract_y
_atom_site_fract_z
_atom_site_U_iso_or_equiv
_atom_site_adp_type
_atom_site_occupancy
_atom_site_site_symmetry_order
_atom_site_calc_flag
_atom_site_refinement_flags_posn
_atom_site_refinement_flags_adp
_atom_site_refinement_flags_occupancy
_atom_site_disorder_assembly
_atom_site_disorder_group
Br1 Br 0.40337(3) 0.42963(5) 0.59003(2) 0.02683(18) Uani 1 1 d . . . . .
C1 C 0.6272(3) 0.7487(5) 0.71297(13) 0.0139(6) Uani 1 1 d . . . . .
C2 C 0.7137(3) 0.8049(4) 0.67241(15) 0.0153(7) Uani 1 1 d . . . . .
C3 C 0.6451(3) 0.8517(5) 0.62394(14) 0.0145(7) Uani 1 1 d . . . . .
C4 C 0.4225(3) 0.8352(5) 0.60236(15) 0.0186(7) Uani 1 1 d . . . . .
H4A H 0.421123 0.962312 0.583262 0.022 Uiso 1 1 calc R . . . .
H4B H 0.353803 0.827218 0.628587 0.022 Uiso 1 1 calc R . . . .
C5 C 0.4123(3) 0.6826(5) 0.55595(15) 0.0215(8) Uani 1 1 d . . . . .
H5A H 0.481031 0.689481 0.529654 0.026 Uiso 1 1 calc R . . . .
H5B H 0.341475 0.706317 0.532146 0.026 Uiso 1 1 calc R . . . .
N1 N 0.8300(2) 0.8102(4) 0.67893(13) 0.0217(6) Uani 1 1 d . . . . .
H1A H 0.874614 0.847661 0.649718 0.026 Uiso 1 1 calc R . . . .
H1B H 0.861801 0.776174 0.712422 0.026 Uiso 1 1 calc R . . . .
N2 N 0.6460(2) 0.6834(4) 0.77107(12) 0.0170(6) Uani 1 1 d . . . . .
N3 N 0.6849(3) 0.9281(4) 0.57104(13) 0.0189(6) Uani 1 1 d . . . . .
N4 N 0.5292(2) 0.8193(4) 0.63761(11) 0.0142(6) Uani 1 1 d . . . . .
N5 N 0.5184(2) 0.7562(4) 0.69200(12) 0.0150(6) Uani 1 1 d . . . . .
O1 O 0.7909(2) 0.9543(4) 0.56654(12) 0.0284(6) Uani 1 1 d . . . . .
O2 O 0.6145(2) 0.9666(4) 0.53146(12) 0.0326(7) Uani 1 1 d . . . . .
O3 O 0.7487(2) 0.6587(4) 0.78622(11) 0.0277(6) Uani 1 1 d . . . . .
O4 O 0.5613(2) 0.6549(4) 0.80272(10) 0.0213(5) Uani 1 1 d . . . . .

loop_
_atom_site_aniso_label
_atom_site_aniso_U_11
_atom_site_aniso_U_22
_atom_site_aniso_U_33
_atom_site_aniso_U_23
_atom_site_aniso_U_13
_atom_site_aniso_U_12
Br1 0.0257(3) 0.0280(3) 0.0268(3) 0.00045(15) 0.00055(14) -0.00112(14)
O4 0.0232(13) 0.0276(13) 0.0132(13) 0.0044(10) -0.0010(10) -0.0025(11)
O1 0.0278(15) 0.0367(15) 0.0207(14) -0.0019(12) 0.0092(11) -0.0077(11)
O3 0.0194(12) 0.0408(15) 0.0229(14) 0.0059(11) -0.0107(10) 0.0017(12)
O2 0.0374(16) 0.0444(17) 0.0160(15) 0.0125(12) -0.0021(12) -0.0051(13)
N5 0.0150(13) 0.0203(14) 0.0097(14) -0.0004(11) -0.0010(10) 0.0010(11)
N4 0.0135(13) 0.0195(14) 0.0095(14) -0.0001(10) -0.0001(10) -0.0005(11)
N3 0.0211(15) 0.0212(15) 0.0145(15) -0.0031(11) 0.0066(12) -0.0038(12)
N2 0.0172(14) 0.0186(14) 0.0150(14) -0.0018(11) -0.0038(11) 0.0002(11)
N1 0.0120(13) 0.0286(16) 0.0245(16) -0.0002(13) -0.0005(12) -0.0025(12)
C1 0.0160(14) 0.0166(16) 0.0090(16) -0.0014(12) -0.0004(12) 0.0009(13)
C4 0.0161(16) 0.0255(19) 0.0142(17) 0.0021(14) -0.0054(13) 0.0017(14)
C3 0.0161(16) 0.0162(15) 0.0112(16) -0.0010(13) 0.0019(12) 0.0001(13)
C2 0.0152(15) 0.0110(14) 0.0196(18) -0.0031(12) 0.0008(13) -0.0014(12)
C5 0.0291(19) 0.0240(18) 0.0115(18) 0.0013(14) -0.0048(14) -0.0040(14)

loop_
_atom_type_symbol
_atom_type_description
_atom_type_scat_dispersion_real
_atom_type_scat_dispersion_imag
_atom_type_scat_source
C C 0.0033 0.0016 'International Tables Vol C Tables 4.2.6.8 and 6.1.1.4'
H H 0.0000 0.0000 'International Tables Vol C Tables 4.2.6.8 and 6.1.1.4'
Br Br -0.2901 2.4595 'International Tables Vol C Tables 4.2.6.8 and 6.1.1.4'
N N 0.0061 0.0033 'International Tables Vol C Tables 4.2.6.8 and 6.1.1.4'
O O 0.0106 0.0060 'International Tables Vol C Tables 4.2.6.8 and 6.1.1.4'

loop_
_geom_angle_atom_site_label_1
_geom_angle_atom_site_label_2
_geom_angle_atom_site_label_3
_geom_angle
_geom_angle_site_symmetry_1
_geom_angle_site_symmetry_3
N4 N5 C1 105.3(2) . .
N5 N4 C4 117.6(3) . .
N5 N4 C3 110.8(2) . .
C3 N4 C4 131.5(3) . .
O1 N3 O2 123.1(3) . .
O1 N3 C3 116.8(3) . .
O2 N3 C3 120.1(3) . .
O4 N2 O3 124.3(3) . .
O4 N2 C1 119.0(3) . .
O3 N2 C1 116.7(3) . .
H1A N1 H1B 120.0 . .
C2 N1 H1A 120.0 . .
C2 N1 H1B 120.0 . .
N5 C1 N2 119.3(3) . .
N5 C1 C2 114.0(3) . .
C2 C1 N2 126.7(3) . .
N4 C4 H4A 108.9 . .
N4 C4 H4B 108.9 . .
N4 C4 C5 113.4(3) . .
H4A C4 H4B 107.7 . .
C5 C4 H4A 108.9 . .
C5 C4 H4B 108.9 . .
N4 C3 N3 124.8(3) . .
N4 C3 C2 108.8(3) . .
C2 C3 N3 126.3(3) . .
N1 C2 C1 129.1(3) . .
N1 C2 C3 129.8(3) . .
C3 C2 C1 101.0(3) . .
Br1 C5 H5A 109.3 . .
Br1 C5 H5B 109.3 . .
C4 C5 Br1 111.6(2) . .
C4 C5 H5A 109.3 . .
C4 C5 H5B 109.3 . .
H5A C5 H5B 108.0 . .

loop_
_geom_bond_atom_site_label_1
_geom_bond_atom_site_label_2
_geom_bond_distance
_geom_bond_site_symmetry_2
Br1 C5 1.935(4) .
O4 N2 1.225(4) .
O1 N3 1.230(4) .
O3 N2 1.237(4) .
O2 N3 1.240(4) .
N5 N4 1.324(4) .
N5 C1 1.334(4) .
N4 C4 1.466(4) .
N4 C3 1.381(4) .
N3 C3 1.398(4) .
N2 C1 1.420(4) .
N1 H1A 0.8800 .
N1 H1B 0.8800 .
N1 C2 1.338(4) .
C1 C2 1.411(5) .
C4 H4A 0.9900 .
C4 H4B 0.9900 .
C4 C5 1.509(5) .
C3 C2 1.396(5) .
C5 H5A 0.9900 .
C5 H5B 0.9900 .
